data_7221562
loop_
_publ_author_name
'Hameed, A. Shahul'
'Reddy, M. V.'
'Sarkar, Nirjhar'
'Chowdari, B. V. R.'
'Vittal, Jagadese J.'

_publ_section_title
;
 Synthesis and electrochemical investigation of novel phosphite based
 layered cathodes for Li-ion batteries
;
_journal_issue 74
_journal_name_full 'RSC Adv.'
_journal_page_first 60630
_journal_paper_doi 10.1039/C5RA12410G
_journal_volume 5
_journal_year 2015
_chemical_formula_sum 'C2 H6 Na2 O14 P2 V2'
_chemical_formula_weight 463.87
_chemical_name_systematic
; 
 ? 
;
_space_group_crystal_system triclinic
_space_group_IT_number 2
_space_group_name_Hall '-P 1'
_space_group_name_H-M_alt 'P -1'
_symmetry_space_group_name_Hall '-P 1'
_symmetry_space_group_name_H-M 'P -1'
_atom_sites_solution_hydrogens difmap
_audit_creation_method SHELXL-2014
_audit_update_record
;
2014-12-24 deposited with the CCDC.
2015-07-06 downloaded from the CCDC.
;
_cell_angle_alpha 104.9920(10)
_cell_angle_beta 101.6790(10)
_cell_angle_gamma 99.1200(10)
_cell_formula_units_Z 1
_cell_length_a 6.3255(4)
_cell_length_b 6.7760(5)
_cell_length_c 8.0759(6)
_cell_measurement_reflns_used 2274
_cell_measurement_temperature 223(2)
_cell_measurement_theta_max 27.48
_cell_measurement_theta_min 2.70
_cell_volume 319.20(4)
_computing_cell_refinement 'Bruker SMART'
_computing_data_collection 'Bruker SMART'
_computing_data_reduction 'Bruker SAINT'
_computing_molecular_graphics 'Bruker SHELXTL'
_computing_publication_material 'Bruker SHELXTL'
_computing_structure_refinement 'SHELXL-2014 (Sheldrick, 2014)'
_computing_structure_solution 'Bruker SHELXTL'
_diffrn_ambient_temperature 223(2)
_diffrn_measured_fraction_theta_full 0.999
_diffrn_measured_fraction_theta_max 0.999
_diffrn_measurement_device_type 'CCD area detector'
_diffrn_measurement_method 'phi and omega scans'
_diffrn_radiation_type MoK\a
_diffrn_radiation_wavelength 0.71073
_diffrn_reflns_av_R_equivalents 0.0218
_diffrn_reflns_av_unetI/netI 0.0243
_diffrn_reflns_laue_measured_fraction_full 0.999
_diffrn_reflns_laue_measured_fraction_max 0.999
_diffrn_reflns_limit_h_max 8
_diffrn_reflns_limit_h_min -8
_diffrn_reflns_limit_k_max 8
_diffrn_reflns_limit_k_min -8
_diffrn_reflns_limit_l_max 10
_diffrn_reflns_limit_l_min -10
_diffrn_reflns_number 4133
_diffrn_reflns_point_group_measured_fraction_full 0.999
_diffrn_reflns_point_group_measured_fraction_max 0.999
_diffrn_reflns_theta_full 25.242
_diffrn_reflns_theta_max 27.480
_diffrn_reflns_theta_min 2.700
_exptl_absorpt_coefficient_mu 1.859
_exptl_absorpt_correction_T_max 0.8456
_exptl_absorpt_correction_T_min 0.7862
_exptl_absorpt_correction_type multi-scan
_exptl_absorpt_process_details 'SADABS (Sheldrick, 2010)'
_exptl_crystal_colour Blue
_exptl_crystal_density_diffrn 2.413
_exptl_crystal_density_meas ?
_exptl_crystal_description Rectangular_Block
_exptl_crystal_F_000 228
_exptl_crystal_size_max 0.140
_exptl_crystal_size_mid 0.100
_exptl_crystal_size_min 0.080
_refine_diff_density_max 0.498
_refine_diff_density_min -0.336
_refine_diff_density_rms 0.085
_refine_ls_extinction_method none
_refine_ls_goodness_of_fit_ref 1.059
_refine_ls_hydrogen_treatment refxyz
_refine_ls_matrix_type full
_refine_ls_number_parameters 109
_refine_ls_number_reflns 1454
_refine_ls_number_restraints 2
_refine_ls_restrained_S_all 1.059
_refine_ls_R_factor_all 0.0307
_refine_ls_R_factor_gt 0.0288
_refine_ls_shift/su_max 0.000
_refine_ls_shift/su_mean 0.000
_refine_ls_structure_factor_coef Fsqd
_refine_ls_weighting_details 'w=1/[\s^2^(Fo^2^)+(0.0379P)^2^+0.3564P] where P=(Fo^2^+2Fc^2^)/3'
_refine_ls_weighting_scheme calc
_refine_ls_wR_factor_gt 0.0734
_refine_ls_wR_factor_ref 0.0745
_reflns_Friedel_coverage 0.000
_reflns_number_gt 1377
_reflns_number_total 1454
_reflns_threshold_expression 'I > 2\s(I)'
_cod_data_source_file c5ra12410g2.cif
_cod_data_source_block b322
_cod_depositor_comments
;
The following automatic conversions were performed:

'_exptl_absorpt_correction_type' value 'Multi-scan' changed to
'multi-scan' according to
/usr/data/users/saulius/crontab/automatic-downloads/rss-feeds/RSC/lib/dictionaries/cif_core.dic
dictionary named 'cif_core.dic' version 2.4.2 from 2011-04-26.

'_exptl_crystal_density_meas' value 'Not Measured' was changed to '?'
- the value is perceived as not measured.

Automatic conversion script
Id: cif_fix_values 3271 2015-04-21 07:52:19Z andrius 
;
_cod_database_code 7221562
_shelx_space_group_comment
; 
The symmetry employed for this shelxl refinement is uniquely defined 
by the following loop, which should always be used as a source of 
symmetry information in preference to the above space-group names. 
They are only intended as comments. 
;
_shelx_estimated_absorpt_t_min 0.781
_shelx_estimated_absorpt_t_max 0.866
_shelxl_version_number 2014-3

loop_
_space_group_symop_operation_xyz
'x, y, z'
'-x, -y, -z'

loop_
_atom_site_label
_atom_site_type_symbol
_atom_site_fract_x
_atom_site_fract_y
_atom_site_fract_z
_atom_site_U_iso_or_equiv
_atom_site_adp_type
_atom_site_occupancy
_atom_site_site_symmetry_order
_atom_site_calc_flag
_atom_site_refinement_flags_posn
_atom_site_refinement_flags_adp
V1 V 0.16495(6) 0.27063(6) 0.34919(5) 0.01333(13) Uani 1 1 d . .
Na1 Na 0.2102(2) 0.44332(19) 0.84588(15) 0.0374(3) Uani 1 1 d . .
P1 P 0.31466(9) 0.74174(9) 0.58455(8) 0.01494(15) Uani 1 1 d . .
H1 H 0.336(5) 0.933(4) 0.571(4) 0.018 Uiso 1 1 d . U
O1 O 0.2630(3) 0.5790(3) 0.4026(2) 0.0206(4) Uani 1 1 d . .
O2 O 0.1504(3) 0.6970(3) 0.6922(2) 0.0177(3) Uani 1 1 d . .
O3 O 0.5460(3) 0.7707(3) 0.6972(2) 0.0330(5) Uani 1 1 d . .
O4 O 0.1950(3) 0.2447(3) 0.5428(2) 0.0225(4) Uani 1 1 d . .
O5 O 0.4330(4) 0.6894(4) 1.1230(3) 0.0398(5) Uani 1 1 d D .
H5A H 0.388(6) 0.652(6) 1.205(4) 0.048 Uiso 1 1 d D U
H5B H 0.450(7) 0.811(3) 1.117(5) 0.048 Uiso 1 1 d D U
O6 O 0.0923(3) 0.2716(2) 0.0626(2) 0.0189(4) Uani 1 1 d . .
O7 O -0.0420(3) 0.0417(3) -0.2072(2) 0.0187(3) Uani 1 1 d . .
C1 C 0.0144(4) 0.0902(3) -0.0412(3) 0.0146(4) Uani 1 1 d . .

loop_
_atom_site_aniso_label
_atom_site_aniso_U_11
_atom_site_aniso_U_22
_atom_site_aniso_U_33
_atom_site_aniso_U_23
_atom_site_aniso_U_13
_atom_site_aniso_U_12
V1 0.00981(19) 0.0167(2) 0.0104(2) -0.00006(14) 0.00211(14) 0.00203(14)
Na1 0.0534(8) 0.0373(6) 0.0250(6) 0.0143(5) 0.0124(5) 0.0087(6)
P1 0.0115(3) 0.0146(3) 0.0159(3) 0.0003(2) 0.0042(2) 0.0010(2)
O1 0.0234(9) 0.0195(8) 0.0139(8) 0.0004(6) 0.0060(7) -0.0033(7)
O2 0.0111(7) 0.0241(8) 0.0182(8) 0.0051(7) 0.0054(6) 0.0044(6)
O3 0.0117(8) 0.0548(13) 0.0217(9) -0.0058(9) 0.0035(7) 0.0063(8)
O4 0.0260(9) 0.0242(9) 0.0162(8) 0.0039(7) 0.0040(7) 0.0080(7)
O5 0.0385(12) 0.0470(13) 0.0323(11) 0.0145(10) 0.0071(10) 0.0029(11)
O6 0.0225(9) 0.0151(8) 0.0153(8) 0.0015(6) 0.0045(7) -0.0008(7)
O7 0.0247(9) 0.0178(8) 0.0124(7) 0.0035(6) 0.0044(6) 0.0038(7)
C1 0.0113(10) 0.0181(11) 0.0147(10) 0.0034(9) 0.0048(8) 0.0042(8)

loop_
_atom_type_symbol
_atom_type_description
_atom_type_scat_dispersion_real
_atom_type_scat_dispersion_imag
_atom_type_scat_source
C C 0.0033 0.0016 'International Tables Vol C Tables 4.2.6.8 and 6.1.1.4'
H H 0.0000 0.0000 'International Tables Vol C Tables 4.2.6.8 and 6.1.1.4'
O O 0.0106 0.0060 'International Tables Vol C Tables 4.2.6.8 and 6.1.1.4'
Na Na 0.0362 0.0249 'International Tables Vol C Tables 4.2.6.8 and 6.1.1.4'
P P 0.1023 0.0942 'International Tables Vol C Tables 4.2.6.8 and 6.1.1.4'
V V 0.3005 0.5294 'International Tables Vol C Tables 4.2.6.8 and 6.1.1.4'

loop_
_geom_angle_atom_site_label_1
_geom_angle_atom_site_label_2
_geom_angle_atom_site_label_3
_geom_angle
_geom_angle_site_symmetry_1
_geom_angle_site_symmetry_3
O4 V1 O3 100.87(9) . 2_666
O4 V1 O1 101.99(8) . .
O3 V1 O1 91.02(8) 2_666 .
O4 V1 O2 98.27(8) . 2_566
O3 V1 O2 160.48(8) 2_666 2_566
O1 V1 O2 88.74(7) . 2_566
O4 V1 O7 97.54(8) . 2
O3 V1 O7 86.42(8) 2_666 2
O1 V1 O7 160.43(7) . 2
O2 V1 O7 87.31(7) 2_566 2
O4 V1 O6 173.30(8) . .
O3 V1 O6 81.63(7) 2_666 .
O1 V1 O6 84.10(6) . .
O2 V1 O6 78.94(6) 2_566 .
O7 V1 O6 76.33(6) 2 .
O4 V1 Na1 125.90(7) . 2_566
O3 V1 Na1 128.06(7) 2_666 2_566
O1 V1 Na1 60.94(6) . 2_566
O2 V1 Na1 37.50(5) 2_566 2_566
O7 V1 Na1 106.09(5) 2 2_566
O6 V1 Na1 54.69(5) . 2_566
O2 Na1 O5 96.58(8) . .
O2 Na1 O4 78.67(7) . .
O5 Na1 O4 147.17(9) . .
O2 Na1 O6 145.59(8) . 1_556
O5 Na1 O6 79.14(7) . 1_556
O4 Na1 O6 122.46(7) . 1_556
O2 Na1 O5 121.49(8) . 2_667
O5 Na1 O5 79.08(10) . 2_667
O4 Na1 O5 76.19(7) . 2_667
O6 Na1 O5 91.50(8) 1_556 2_667
O2 Na1 O7 130.64(7) . 1_556
O5 Na1 O7 127.37(8) . 1_556
O4 Na1 O7 74.68(6) . 1_556
O6 Na1 O7 49.23(5) 1_556 1_556
O5 Na1 O7 91.28(8) 2_667 1_556
O2 Na1 C1 147.72(8) . 1_556
O5 Na1 C1 102.47(8) . 1_556
O4 Na1 C1 97.86(7) . 1_556
O6 Na1 C1 24.76(6) 1_556 1_556
O5 Na1 C1 87.88(8) 2_667 1_556
O7 Na1 C1 24.98(6) 1_556 1_556
O2 Na1 O6 59.61(6) . 2_566
O5 Na1 O6 78.23(8) . 2_566
O4 Na1 O6 123.72(7) . 2_566
O6 Na1 O6 86.27(6) 1_556 2_566
O5 Na1 O6 157.21(8) 2_667 2_566
O7 Na1 O6 104.14(6) 1_556 2_566
C1 Na1 O6 99.00(6) 1_556 2_566
O2 Na1 V1 30.67(4) . 2_566
O5 Na1 V1 105.51(7) . 2_566
O4 Na1 V1 86.97(5) . 2_566
O6 Na1 V1 117.24(6) 1_556 2_566
O5 Na1 V1 151.26(7) 2_667 2_566
O7 Na1 V1 106.72(5) 1_556 2_566
C1 Na1 V1 117.78(6) 1_556 2_566
O6 Na1 V1 38.25(4) 2_566 2_566
O2 Na1 Na1 114.84(7) . 2_667
O5 Na1 Na1 40.83(6) . 2_667
O4 Na1 Na1 111.77(7) . 2_667
O6 Na1 Na1 84.18(6) 1_556 2_667
O5 Na1 Na1 38.25(6) 2_667 2_667
O7 Na1 Na1 113.43(6) 1_556 2_667
C1 Na1 Na1 96.40(6) 1_556 2_667
O6 Na1 Na1 119.03(6) 2_566 2_667
V1 Na1 Na1 138.80(5) 2_566 2_667
O2 Na1 Na1 97.91(6) . 2_567
O5 Na1 Na1 74.40(7) . 2_567
O4 Na1 Na1 138.30(8) . 2_567
O6 Na1 Na1 47.86(5) 1_556 2_567
O5 Na1 Na1 134.54(7) 2_667 2_567
O7 Na1 Na1 76.99(5) 1_556 2_567
C1 Na1 Na1 63.31(5) 1_556 2_567
O6 Na1 Na1 38.41(4) 2_566 2_567
V1 Na1 Na1 72.63(4) 2_566 2_567
Na1 Na1 Na1 107.31(5) 2_667 2_567
O3 P1 O2 108.35(10) . .
O3 P1 O1 113.89(10) . .
O2 P1 O1 113.23(10) . .
P1 O1 V1 126.19(10) . .
P1 O2 V1 127.34(10) . 2_566
P1 O2 Na1 116.25(9) . .
V1 O2 Na1 111.83(8) 2_566 .
P1 O3 V1 135.65(12) . 2_666
V1 O4 Na1 140.65(10) . .
Na1 O5 Na1 100.92(10) . 2_667
C1 O6 V1 111.19(14) . .
C1 O6 Na1 98.21(14) . 1_554
V1 O6 Na1 145.50(8) . 1_554
C1 O6 Na1 120.01(14) . 2_566
V1 O6 Na1 87.06(6) . 2_566
Na1 O6 Na1 93.73(6) 1_554 2_566
C1 O7 V1 118.20(15) . 2
C1 O7 Na1 84.19(13) . 1_554
V1 O7 Na1 152.58(8) 2 1_554
O6 C1 O7 125.7(2) . .
O6 C1 C1 117.4(2) . 2
O7 C1 C1 116.9(2) . 2
O6 C1 Na1 57.03(12) . 1_554
O7 C1 Na1 70.83(12) . 1_554
C1 C1 Na1 162.9(2) 2 1_554

loop_
_geom_bond_atom_site_label_1
_geom_bond_atom_site_label_2
_geom_bond_distance
_geom_bond_site_symmetry_2
V1 O4 1.5947(17) .
V1 O3 1.9865(18) 2_666
V1 O1 1.9877(17) .
V1 O2 2.0112(16) 2_566
V1 O7 2.0642(17) 2
V1 O6 2.2689(17) .
V1 Na1 3.6599(13) 2_566
Na1 O2 2.400(2) .
Na1 O5 2.413(3) .
Na1 O4 2.444(2) .
Na1 O6 2.506(2) 1_556
Na1 O5 2.548(3) 2_667
Na1 O7 2.806(2) 1_556
Na1 C1 2.956(3) 1_556
Na1 O6 2.991(2) 2_566
Na1 V1 3.6600(13) 2_566
Na1 Na1 3.827(3) 2_667
Na1 Na1 4.025(3) 2_567
P1 O3 1.5118(19) .
P1 O2 1.5260(16) .
P1 O1 1.5282(17) .
O2 V1 2.0112(16) 2_566
O3 V1 1.9865(18) 2_666
O5 Na1 2.548(3) 2_667
O6 C1 1.251(3) .
O6 Na1 2.506(2) 1_554
O6 Na1 2.991(2) 2_566
O7 C1 1.255(3) .
O7 V1 2.0642(17) 2
O7 Na1 2.806(2) 1_554
C1 C1 1.539(4) 2
C1 Na1 2.956(2) 1_554

loop_
_geom_hbond_atom_site_label_D
_geom_hbond_atom_site_label_H
_geom_hbond_atom_site_label_A
_geom_hbond_distance_DH
_geom_hbond_distance_HA
_geom_hbond_distance_DA
_geom_hbond_angle_DHA
_geom_hbond_site_symmetry_A
O5 H5A O1 0.854(19) 2.049(19) 2.901(3) 175(4) 1_556
